data_4517625
loop_
_publ_author_name
'Khatua, Sajal'
'Biswas, Protap'

_publ_section_title
;
 Flexible Luminescent MOF: Trapping of Less Stable Conformation of
 Rotational Isomers, In Situ Guest-Responsive Turn-Off and Turn-On
 Luminescence and Mechanistic Study.
;
_journal_name_full 'ACS applied materials &amp; interfaces'
_journal_paper_doi 10.1021/acsami.0c02891
_journal_year 2020
_chemical_formula_moiety 'C22 H17 Cu I N3 O, C2 H2 Br1.25'
_chemical_formula_sum 'C24 H19 Br1.25 Cu I N3 O'
_chemical_formula_weight 655.75
_space_group_crystal_system monoclinic
_space_group_IT_number 15
_space_group_name_Hall '-C 2yc'
_space_group_name_H-M_alt 'C 1 2/c 1'
_atom_sites_solution_hydrogens geom
_atom_sites_solution_primary direct
_audit_creation_date 2019-02-22
_audit_creation_method
;
Olex2 1.2
(compiled 2018.05.29 svn.r3508 for OlexSys, GUI svn.r5506)
;
_cell_angle_alpha 90
_cell_angle_beta 112.772(2)
_cell_angle_gamma 90
_cell_formula_units_Z 8
_cell_length_a 24.3244(9)
_cell_length_b 12.2780(5)
_cell_length_c 17.7756(6)
_cell_measurement_reflns_used 5048
_cell_measurement_temperature 100(2)
_cell_measurement_theta_max 22.76
_cell_measurement_theta_min 2.45
_cell_volume 4895.0(3)
_computing_cell_refinement 'SAINT v8.34A (Bruker, 2013)'
_computing_data_reduction 'SAINT v8.34A (Bruker, 2013)'
_computing_molecular_graphics 'Olex2 (Dolomanov et al., 2009)'
_computing_publication_material 'Olex2 (Dolomanov et al., 2009)'
_computing_structure_refinement 'XL (Sheldrick, 2008)'
_computing_structure_solution 'ShelXS (Sheldrick, 2008)'
_diffrn_ambient_temperature 100
_diffrn_measured_fraction_theta_full 0.998
_diffrn_measured_fraction_theta_max 0.996
_diffrn_measurement_device_type 'Bruker APEX-II CCD'
_diffrn_measurement_method '\f and \w scans'
_diffrn_radiation_type MoK\a
_diffrn_radiation_wavelength 0.71073
_diffrn_reflns_av_R_equivalents 0.0573
_diffrn_reflns_av_unetI/netI 0.0461
_diffrn_reflns_Laue_measured_fraction_full 0.998
_diffrn_reflns_Laue_measured_fraction_max 0.996
_diffrn_reflns_limit_h_max 29
_diffrn_reflns_limit_h_min -29
_diffrn_reflns_limit_k_max 14
_diffrn_reflns_limit_k_min -14
_diffrn_reflns_limit_l_max 21
_diffrn_reflns_limit_l_min -21
_diffrn_reflns_number 25810
_diffrn_reflns_point_group_measured_fraction_full 0.998
_diffrn_reflns_point_group_measured_fraction_max 0.996
_diffrn_reflns_theta_full 25.242
_diffrn_reflns_theta_max 25.448
_diffrn_reflns_theta_min 1.816
_diffrn_standards_number 0
_exptl_absorpt_coefficient_mu 4.215
_exptl_absorpt_correction_T_max 0.7452
_exptl_absorpt_correction_T_min 0.4154
_exptl_absorpt_correction_type multi-scan
_exptl_absorpt_process_details
'SADABS-2014/4 (Bruker,2014/4) was used for absorption correction. wR2(int) was 0.1353 before and 0.0471 after correction. The Ratio of minimum to maximum transmission is 0.5574. The \l/2 correction factor is 0.00150.'
_exptl_crystal_colour 'clear dark brown'
_exptl_crystal_colour_lustre clear
_exptl_crystal_colour_modifier dark
_exptl_crystal_colour_primary brown
_exptl_crystal_density_diffrn 1.780
_exptl_crystal_description block
_exptl_crystal_F_000 2542
_exptl_crystal_size_max 0.35
_exptl_crystal_size_mid 0.25
_exptl_crystal_size_min 0.2
_refine_diff_density_max 3.965
_refine_diff_density_min -3.471
_refine_diff_density_rms 0.277
_refine_ls_extinction_method none
_refine_ls_goodness_of_fit_ref 1.035
_refine_ls_hydrogen_treatment constr
_refine_ls_matrix_type full
_refine_ls_number_parameters 276
_refine_ls_number_reflns 4524
_refine_ls_number_restraints 0
_refine_ls_restrained_S_all 1.035
_refine_ls_R_factor_all 0.1382
_refine_ls_R_factor_gt 0.1034
_refine_ls_shift/su_max 0.001
_refine_ls_shift/su_mean 0.000
_refine_ls_structure_factor_coef Fsqd
_refine_ls_weighting_details 'w=1/[\s^2^(Fo^2^)+(0.1477P)^2^+281.2669P] where P=(Fo^2^+2Fc^2^)/3'
_refine_ls_weighting_scheme calc
_refine_ls_wR_factor_gt 0.2692
_refine_ls_wR_factor_ref 0.2998
_reflns_Friedel_coverage 0.000
_reflns_number_gt 3197
_reflns_number_total 4524
_reflns_threshold_expression 'I > 2\s(I)'
_cod_data_source_file 1R.cif
_cod_data_source_block 1r
_cod_database_code 4517625
_shelx_shelxl_version_number 2016/6
_shelx_space_group_comment
;
The symmetry employed for this shelxl refinement is uniquely defined
by the following loop, which should always be used as a source of
symmetry information in preference to the above space-group names.
They are only intended as comments.
;
_shelx_estimated_absorpt_t_max 0.486
_shelx_estimated_absorpt_t_min 0.320
_olex2_refinement_description
;
1. Fixed Uiso
 At 1.2 times of:
  All C(H) groups, All C(H,H) groups
 At 1.5 times of:
  All C(H,H,H) groups
2. Others
 Fixed Sof: Br2(0.25)
3.a Secondary CH2 refined with riding coordinates:
 C0AA(H0AA,H0AB)
3.b Aromatic/amide H refined with riding coordinates:
 C8(H8), C10(H10), C16(H16), C12(H12), C13(H13), C1(H1), C14(H14), C17(H17),
 C2(H2), C15(H15), C20(H20), C19(H19), C5(H5), C4(H4)
3.c Idealised Me refined as rotating group:
 C22(H22A,H22B,H22C)
;
_olex2_submission_special_instructions 'No special instructions were received'

loop_
_space_group_symop_operation_xyz
'x, y, z'
'-x, y, -z+1/2'
'x+1/2, y+1/2, z'
'-x+1/2, y+1/2, -z+1/2'
'-x, -y, -z'
'x, -y, z-1/2'
'-x+1/2, -y+1/2, -z'
'x+1/2, -y+1/2, z-1/2'

loop_
_atom_site_label
_atom_site_type_symbol
_atom_site_fract_x
_atom_site_fract_y
_atom_site_fract_z
_atom_site_U_iso_or_equiv
_atom_site_adp_type
_atom_site_occupancy
_atom_site_site_symmetry_order
_atom_site_calc_flag
_atom_site_refinement_flags_posn
_atom_site_refinement_flags_adp
_atom_site_refinement_flags_occupancy
_atom_site_disorder_assembly
_atom_site_disorder_group
I001 I 0.04250(4) 1.14900(9) 0.46413(6) 0.0468(4) Uani 1 1 d . . . . .
Cu02 Cu -0.00007(6) 0.94884(13) 0.43725(8) 0.0287(4) Uani 1 1 d . . . . .
N006 N 0.2521(4) 0.6127(8) 0.5711(5) 0.022(2) Uani 1 1 d . . . . .
N007 N 0.0705(4) 0.8519(8) 0.4534(6) 0.025(2) Uani 1 1 d . . . . .
O008 O 0.2128(5) 0.1133(8) 0.2297(6) 0.048(3) Uani 1 1 d . . . . .
N009 N 0.4343(4) 0.5537(9) 0.8255(6) 0.027(2) Uani 1 1 d . . . . .
C11 C 0.3441(5) 0.5436(10) 0.6702(7) 0.023(2) Uani 1 1 d . . . . .
C6 C 0.2051(5) 0.6066(10) 0.4998(7) 0.023(2) Uani 1 1 d . . . . .
C8 C 0.2900(5) 0.4484(9) 0.5386(6) 0.020(2) Uani 1 1 d . . . . .
H8 H 0.320424 0.394624 0.553810 0.024 Uiso 1 1 calc R . . . .
C21 C 0.2337(5) 0.3498(9) 0.4053(6) 0.022(2) Uani 1 1 d . . . . .
C7 C 0.2937(5) 0.5352(9) 0.5895(6) 0.018(2) Uani 1 1 d . . . . .
C10 C 0.1989(5) 0.5237(9) 0.4451(6) 0.022(2) Uani 1 1 d . . . . .
H10 H 0.165885 0.523663 0.394105 0.026 Uiso 1 1 calc R . . . .
C3 C 0.1590(5) 0.6925(10) 0.4828(7) 0.025(3) Uani 1 1 d . . . . .
C16 C 0.2831(5) 0.2882(9) 0.4086(7) 0.025(3) Uani 1 1 d . . . . .
H16 H 0.320984 0.301930 0.450550 0.030 Uiso 1 1 calc R . . . .
C9 C 0.2405(5) 0.4403(9) 0.4637(7) 0.023(2) Uani 1 1 d . . . . .
C12 C 0.3426(5) 0.6199(10) 0.7272(7) 0.026(3) Uani 1 1 d . . . . .
H12 H 0.310521 0.670075 0.713582 0.032 Uiso 1 1 calc R . . . .
C13 C 0.3880(5) 0.6223(11) 0.8034(7) 0.030(3) Uani 1 1 d . . . . .
H13 H 0.386328 0.674767 0.841729 0.037 Uiso 1 1 calc R . . . .
C18 C 0.2226(7) 0.1904(11) 0.2889(7) 0.034(3) Uani 1 1 d . . . . .
C1 C 0.1174(6) 0.8454(12) 0.5243(7) 0.034(3) Uani 1 1 d . . . . .
H1 H 0.120240 0.896347 0.565807 0.040 Uiso 1 1 calc R . . . .
C14 C 0.4358(6) 0.4831(11) 0.7698(7) 0.031(3) Uani 1 1 d . . . . .
H14 H 0.468620 0.434439 0.784499 0.038 Uiso 1 1 calc R . . . .
C17 C 0.2773(6) 0.2074(10) 0.3515(7) 0.030(3) Uani 1 1 d . . . . .
H17 H 0.310668 0.164151 0.355469 0.036 Uiso 1 1 calc R . . . .
C2 C 0.1613(5) 0.7695(11) 0.5402(7) 0.031(3) Uani 1 1 d . . . . .
H2 H 0.193859 0.769770 0.591588 0.037 Uiso 1 1 calc R . . . .
C15 C 0.3928(5) 0.4761(11) 0.6920(7) 0.030(3) Uani 1 1 d . . . . .
H15 H 0.396770 0.425343 0.654083 0.036 Uiso 1 1 calc R . . . .
C20 C 0.1790(6) 0.3282(11) 0.3425(8) 0.035(3) Uani 1 1 d . . . . .
H20 H 0.144758 0.368914 0.338723 0.042 Uiso 1 1 calc R . . . .
C19 C 0.1740(7) 0.2486(11) 0.2862(8) 0.039(3) Uani 1 1 d . . . . .
H19 H 0.136162 0.233676 0.244483 0.047 Uiso 1 1 calc R . . . .
C5 C 0.0695(6) 0.7816(12) 0.3955(7) 0.040(3) Uani 1 1 d . . . . .
H5 H 0.037989 0.786415 0.343295 0.048 Uiso 1 1 calc R . . . .
C4 C 0.1118(6) 0.7032(12) 0.4084(8) 0.043(4) Uani 1 1 d . . . . .
H4 H 0.108836 0.654914 0.365198 0.051 Uiso 1 1 calc R . . . .
C22 C 0.2615(9) 0.0414(15) 0.2384(11) 0.064(6) Uani 1 1 d . . . . .
H22A H 0.275518 0.006674 0.292174 0.097 Uiso 1 1 calc GR . . . .
H22B H 0.294121 0.083095 0.232976 0.097 Uiso 1 1 calc GR . . . .
H22C H 0.248036 -0.014697 0.195855 0.097 Uiso 1 1 calc GR . . . .
Br1 Br -0.0671(3) 0.5590(7) 0.4035(5) 0.296(5) Uani 1 1 d . . . . .
Br2 Br 0.000000 0.3179(7) 0.250000 0.117(3) Uani 0.5 2 d S T P . .
C0AA C -0.0659(6) 0.5710(12) 0.2977(9) 0.038(3) Uiso 1 1 d . . . . .
H0AA H -0.059807 0.649356 0.290400 0.045 Uiso 1 1 calc R . . . .
H0AB H -0.106961 0.553961 0.259391 0.045 Uiso 1 1 calc R . . . .
C1AA C -0.0130(4) 0.4932(8) 0.2547(7) 0.018(2) Uiso 1 1 d . . . . .

loop_
_atom_site_aniso_label
_atom_site_aniso_U_11
_atom_site_aniso_U_22
_atom_site_aniso_U_33
_atom_site_aniso_U_23
_atom_site_aniso_U_13
_atom_site_aniso_U_12
I001 0.0402(6) 0.0661(7) 0.0358(6) -0.0045(5) 0.0167(4) -0.0079(5)
Cu02 0.0205(7) 0.0426(10) 0.0195(7) 0.0029(6) 0.0040(6) 0.0066(7)
N006 0.024(5) 0.025(5) 0.014(4) -0.001(4) 0.003(4) 0.002(4)
N007 0.020(5) 0.024(5) 0.024(5) 0.001(4) 0.003(4) 0.001(4)
O008 0.083(8) 0.033(5) 0.029(5) -0.014(4) 0.024(5) -0.020(5)
N009 0.014(5) 0.039(6) 0.024(5) -0.010(5) 0.004(4) -0.002(4)
C11 0.026(6) 0.025(6) 0.017(5) 0.003(5) 0.007(5) 0.000(5)
C6 0.021(6) 0.021(6) 0.021(6) 0.004(5) 0.003(4) 0.000(5)
C8 0.021(5) 0.022(6) 0.015(5) 0.002(4) 0.003(4) 0.002(5)
C21 0.038(7) 0.013(5) 0.012(5) 0.001(4) 0.006(5) -0.007(5)
C7 0.018(5) 0.017(5) 0.018(5) 0.001(4) 0.005(4) 0.002(4)
C10 0.022(6) 0.022(6) 0.014(5) -0.001(4) -0.001(4) 0.001(5)
C3 0.021(6) 0.027(6) 0.020(6) 0.004(5) 0.000(5) 0.005(5)
C16 0.035(7) 0.020(6) 0.019(5) 0.003(4) 0.009(5) -0.011(5)
C9 0.035(6) 0.015(5) 0.018(5) 0.000(4) 0.009(5) -0.008(5)
C12 0.020(6) 0.028(6) 0.025(6) -0.004(5) 0.002(5) 0.007(5)
C13 0.024(6) 0.038(7) 0.021(6) -0.009(5) 0.001(5) -0.002(5)
C18 0.059(9) 0.029(7) 0.020(6) -0.007(5) 0.020(6) -0.016(7)
C1 0.030(7) 0.046(8) 0.018(6) -0.010(5) 0.002(5) 0.013(6)
C14 0.024(6) 0.040(8) 0.024(6) -0.004(5) 0.003(5) 0.003(5)
C17 0.046(8) 0.023(6) 0.029(6) -0.005(5) 0.023(6) -0.009(6)
C2 0.026(6) 0.043(8) 0.016(5) -0.012(5) 0.000(5) 0.007(6)
C15 0.022(6) 0.040(7) 0.026(6) -0.008(5) 0.008(5) 0.005(5)
C20 0.036(7) 0.030(7) 0.030(7) -0.002(5) 0.003(6) 0.000(6)
C19 0.053(9) 0.024(7) 0.027(6) -0.002(5) -0.001(6) -0.011(6)
C5 0.039(8) 0.047(9) 0.017(6) -0.006(6) -0.009(5) 0.012(7)
C4 0.045(8) 0.036(8) 0.031(7) -0.016(6) -0.004(6) 0.011(7)
C22 0.100(14) 0.057(11) 0.065(11) -0.042(9) 0.064(11) -0.034(10)
Br1 0.198(5) 0.370(11) 0.285(8) 0.120(8) 0.056(5) 0.192(7)
Br2 0.132(7) 0.081(5) 0.162(9) 0.000 0.082(7) 0.000

loop_
_atom_type_symbol
_atom_type_description
_atom_type_scat_dispersion_real
_atom_type_scat_dispersion_imag
_atom_type_scat_source
C C 0.0033 0.0016 'International Tables Vol C Tables 4.2.6.8 and 6.1.1.4'
H H 0.0000 0.0000 'International Tables Vol C Tables 4.2.6.8 and 6.1.1.4'
Br Br -0.2901 2.4595 'International Tables Vol C Tables 4.2.6.8 and 6.1.1.4'
Cu Cu 0.3201 1.2651 'International Tables Vol C Tables 4.2.6.8 and 6.1.1.4'
I I -0.4742 1.8119 'International Tables Vol C Tables 4.2.6.8 and 6.1.1.4'
N N 0.0061 0.0033 'International Tables Vol C Tables 4.2.6.8 and 6.1.1.4'
O O 0.0106 0.0060 'International Tables Vol C Tables 4.2.6.8 and 6.1.1.4'

loop_
_geom_angle_atom_site_label_1
_geom_angle_atom_site_label_2
_geom_angle_atom_site_label_3
_geom_angle
_geom_angle_site_symmetry_1
_geom_angle_site_symmetry_3
_geom_angle_publ_flag
Cu02 I001 Cu02 57.98(6) . 5_576 ?
I001 Cu02 I001 122.02(6) . 5_576 ?
Cu02 Cu02 I001 61.10(7) 5_576 . ?
Cu02 Cu02 I001 60.92(6) 5_576 5_576 ?
N007 Cu02 I001 99.6(3) . 5_576 ?
N007 Cu02 I001 105.7(3) . . ?
N007 Cu02 Cu02 116.9(3) . 5_576 ?
N009 Cu02 I001 107.4(3) 8_465 . ?
N009 Cu02 I001 106.5(3) 8_465 5_576 ?
N009 Cu02 Cu02 127.0(3) 8_465 5_576 ?
N009 Cu02 N007 116.0(4) 8_465 . ?
C7 N006 C6 118.6(10) . . ?
C1 N007 Cu02 122.6(8) . . ?
C1 N007 C5 116.3(10) . . ?
C5 N007 Cu02 120.7(8) . . ?
C18 O008 C22 116.9(12) . . ?
C13 N009 Cu02 123.8(8) . 8_566 ?
C14 N009 Cu02 119.1(8) . 8_566 ?
C14 N009 C13 117.1(10) . . ?
C12 C11 C7 120.4(10) . . ?
C15 C11 C7 121.9(10) . . ?
C15 C11 C12 117.6(10) . . ?
N006 C6 C10 122.0(10) . . ?
N006 C6 C3 117.0(10) . . ?
C10 C6 C3 121.0(10) . . ?
C7 C8 H8 120.4 . . ?
C7 C8 C9 119.3(10) . . ?
C9 C8 H8 120.4 . . ?
C16 C21 C9 120.9(10) . . ?
C20 C21 C16 118.0(11) . . ?
C20 C21 C9 121.0(11) . . ?
N006 C7 C11 116.7(10) . . ?
N006 C7 C8 122.7(10) . . ?
C8 C7 C11 120.5(10) . . ?
C6 C10 H10 119.7 . . ?
C6 C10 C9 120.5(10) . . ?
C9 C10 H10 119.7 . . ?
C2 C3 C6 121.8(10) . . ?
C2 C3 C4 115.1(11) . . ?
C4 C3 C6 123.0(11) . . ?
C21 C16 H16 119.6 . . ?
C17 C16 C21 120.9(11) . . ?
C17 C16 H16 119.6 . . ?
C8 C9 C21 122.4(11) . . ?
C10 C9 C8 116.7(10) . . ?
C10 C9 C21 120.8(10) . . ?
C11 C12 H12 120.2 . . ?
C13 C12 C11 119.7(11) . . ?
C13 C12 H12 120.2 . . ?
N009 C13 C12 122.5(11) . . ?
N009 C13 H13 118.7 . . ?
C12 C13 H13 118.7 . . ?
O008 C18 C17 123.5(14) . . ?
C19 C18 O008 116.4(12) . . ?
C19 C18 C17 120.0(12) . . ?
N007 C1 H1 118.3 . . ?
N007 C1 C2 123.5(11) . . ?
C2 C1 H1 118.3 . . ?
N009 C14 H14 117.9 . . ?
N009 C14 C15 124.2(12) . . ?
C15 C14 H14 117.9 . . ?
C16 C17 H17 120.3 . . ?
C18 C17 C16 119.4(13) . . ?
C18 C17 H17 120.3 . . ?
C3 C2 H2 119.6 . . ?
C1 C2 C3 120.8(11) . . ?
C1 C2 H2 119.6 . . ?
C11 C15 C14 118.8(11) . . ?
C11 C15 H15 120.6 . . ?
C14 C15 H15 120.6 . . ?
C21 C20 H20 119.8 . . ?
C19 C20 C21 120.5(13) . . ?
C19 C20 H20 119.8 . . ?
C18 C19 C20 121.1(13) . . ?
C18 C19 H19 119.4 . . ?
C20 C19 H19 119.4 . . ?
N007 C5 H5 118.7 . . ?
N007 C5 C4 122.7(11) . . ?
C4 C5 H5 118.7 . . ?
C3 C4 H4 119.3 . . ?
C5 C4 C3 121.4(12) . . ?
C5 C4 H4 119.3 . . ?
O008 C22 H22A 109.5 . . ?
O008 C22 H22B 109.5 . . ?
O008 C22 H22C 109.5 . . ?
H22A C22 H22B 109.5 . . ?
H22A C22 H22C 109.5 . . ?
H22B C22 H22C 109.5 . . ?
C1AA Br2 C1AA 18.9(5) 2 . ?
Br1 C0AA H0AA 105.4 . . ?
Br1 C0AA H0AB 105.4 . . ?
Br1 C0AA C1AA 127.4(8) . . ?
H0AA C0AA H0AB 106.0 . . ?
C1AA C0AA H0AA 105.4 . . ?
C1AA C0AA H0AB 105.4 . . ?
C0AA C1AA Br2 128.1(6) . . ?
C1AA C1AA Br2 80.6(2) 2 . ?
C1AA C1AA C0AA 149.1(9) 2 . ?

loop_
_geom_bond_atom_site_label_1
_geom_bond_atom_site_label_2
_geom_bond_distance
_geom_bond_site_symmetry_2
_geom_bond_publ_flag
I001 Cu02 2.638(2) . ?
I001 Cu02 2.6423(18) 5_576 ?
Cu02 Cu02 2.559(3) 5_576 ?
Cu02 N007 2.017(10) . ?
Cu02 N009 2.011(9) 8_465 ?
N006 C6 1.342(14) . ?
N006 C7 1.334(14) . ?
N007 C1 1.334(15) . ?
N007 C5 1.335(17) . ?
O008 C18 1.367(15) . ?
O008 C22 1.44(2) . ?
N009 C13 1.337(16) . ?
N009 C14 1.327(16) . ?
C11 C7 1.487(15) . ?
C11 C12 1.389(17) . ?
C11 C15 1.374(17) . ?
C6 C10 1.374(16) . ?
C6 C3 1.483(17) . ?
C8 H8 0.9500 . ?
C8 C7 1.378(16) . ?
C8 C9 1.412(15) . ?
C21 C16 1.401(17) . ?
C21 C9 1.485(15) . ?
C21 C20 1.393(17) . ?
C10 H10 0.9500 . ?
C10 C9 1.387(16) . ?
C3 C2 1.377(17) . ?
C3 C4 1.382(17) . ?
C16 H16 0.9500 . ?
C16 C17 1.387(17) . ?
C12 H12 0.9500 . ?
C12 C13 1.377(16) . ?
C13 H13 0.9500 . ?
C18 C17 1.381(19) . ?
C18 C19 1.37(2) . ?
C1 H1 0.9500 . ?
C1 C2 1.361(18) . ?
C14 H14 0.9500 . ?
C14 C15 1.375(17) . ?
C17 H17 0.9500 . ?
C2 H2 0.9500 . ?
C15 H15 0.9500 . ?
C20 H20 0.9500 . ?
C20 C19 1.372(19) . ?
C19 H19 0.9500 . ?
C5 H5 0.9500 . ?
C5 C4 1.362(19) . ?
C4 H4 0.9500 . ?
C22 H22A 0.9800 . ?
C22 H22B 0.9800 . ?
C22 H22C 0.9800 . ?
Br1 C0AA 1.898(16) . ?
Br2 C1AA 2.182(13) . ?
Br2 C1AA 2.182(13) 2 ?
C0AA H0AA 0.9900 . ?
C0AA H0AB 0.9900 . ?
C0AA C1AA 1.978(17) . ?
C1AA C1AA 0.715(17) 2 ?
